data_8100181
loop_
_publ_author_name
'Li, Xia'
'Zou, Ying-Quan'

_publ_section_title
;
Crystal structure of catena-poly[\m-tris(2,3-dimethoxybenzoato)
lanthanum(III)], La(C~9~H~9~O~4~)~3~
;
_journal_issue 4
_journal_name_full 'Zeitschrift f\"ur Kristallographie - New Crystal Structures'
_journal_page_first 421
_journal_page_last 422
_journal_volume 219
_journal_year 2004
_chemical_formula_sum 'C27 H27 La O12'
_chemical_formula_weight 682.40
_space_group_IT_number 19
_symmetry_cell_setting orthorhombic
_symmetry_space_group_name_Hall 'P 2ac 2ab'
_symmetry_space_group_name_H-M 'P 21 21 21'
_cell_angle_alpha 90.00
_cell_angle_beta 90.00
_cell_angle_gamma 90.00
_cell_formula_units_Z 4
_cell_length_a 8.213(3)
_cell_length_b 17.274(6)
_cell_length_c 18.960(6)
_cell_measurement_temperature 293(2)
_cell_volume 2689.7(16)
_diffrn_ambient_temperature 293(2)
_exptl_crystal_density_diffrn 1.685
_cod_depositor_comments
;
The following automatic conversions were performed:
'_symmetry_cell_setting' value 'Orthorhombic' changed to 'orthorhombic'
according to '/home/saulius/struct/CIF-dictionaries/cif_core.dic'
dictionary named 'cif_core.dic' version 2.4.1 from 2010-06-29.

Automatic conversion script
Id: cif_fix_enum 1527 2010-12-29 10:47:43Z saulius 
;
_cod_database_code 8100181

loop_
_symmetry_equiv_pos_as_xyz
'x, y, z'
'-x+1/2, -y, z+1/2'
'-x, y+1/2, -z+1/2'
'x+1/2, -y+1/2, -z'

loop_
_atom_site_label
_atom_site_type_symbol
_atom_site_fract_x
_atom_site_fract_y
_atom_site_fract_z
_atom_site_U_iso_or_equiv
_atom_site_adp_type
_atom_site_occupancy
_atom_site_symmetry_multiplicity
_atom_site_Wyckoff_symbol
_atom_site_calc_flag
_atom_site_refinement_flags
_atom_site_disorder_assembly
_atom_site_disorder_group
La1 La 0.90869(3) 0.786639(15) 0.012123(14) 0.02028(8) Uani 1 4 a d . . .
O1 O 0.8600(4) 0.6495(2) 0.0306(2) 0.0397(10) Uani 1 4 a d . . .
O2 O 0.6106(4) 0.61021(18) 0.00485(18) 0.0339(8) Uani 1 4 a d . . .
O3 O 0.5879(6) 0.4550(2) -0.02555(19) 0.0450(9) Uani 1 4 a d . . .
O4 O 0.6769(6) 0.3159(2) 0.0180(3) 0.0550(12) Uani 1 4 a d . . .
O5 O 0.5965(5) 0.7756(2) 0.07712(16) 0.0325(8) Uani 1 4 a d . . .
O6 O 0.7249(5) 0.8865(2) 0.06269(19) 0.0342(9) Uani 1 4 a d . . .
O7 O 0.6241(5) 1.0086(2) 0.1395(2) 0.0486(11) Uani 1 4 a d . . .
O8 O 0.4541(5) 1.0599(2) 0.2477(2) 0.0502(12) Uani 1 4 a d . . .
O9 O 0.8164(5) 0.8535(2) -0.10466(19) 0.0362(9) Uani 1 4 a d . . .
O10 O 0.6687(4) 0.7549(2) -0.07160(18) 0.0275(9) Uani 1 4 a d . . .
O11 O 0.4337(4) 0.7034(2) -0.15848(16) 0.0305(8) Uani 1 4 a d . . .
O12 O 0.2901(5) 0.7163(3) -0.28298(19) 0.0533(11) Uani 1 4 a d . . .
C1 C 0.7546(6) 0.5975(3) 0.0228(3) 0.0275(11) Uani 1 4 a d . . .
C2 C 0.8078(6) 0.5161(3) 0.0392(3) 0.0277(12) Uani 1 4 a d . . .
C3 C 0.9487(7) 0.5058(3) 0.0790(3) 0.0380(14) Uani 1 4 a d . . .
H3 H 1.0102 0.5488 0.0916 0.046 Uiso 1 4 a calc R . .
C4 C 0.9992(7) 0.4333(3) 0.1003(3) 0.0417(15) Uani 1 4 a d . . .
H4 H 1.0936 0.4277 0.1269 0.050 Uiso 1 4 a calc R . .
C5 C 0.9087(8) 0.3688(3) 0.0819(3) 0.0399(13) Uani 1 4 a d . . .
H5 H 0.9406 0.3199 0.0973 0.048 Uiso 1 4 a calc R . .
C6 C 0.7717(7) 0.3769(3) 0.0410(3) 0.0362(13) Uani 1 4 a d . . .
C7 C 0.7185(6) 0.4504(3) 0.0190(3) 0.0300(12) Uani 1 4 a d . . .
C8 C 0.7182(11) 0.2412(3) 0.0418(4) 0.069(2) Uani 1 4 a d . . .
H8A H 0.8258 0.2283 0.0260 0.104 Uiso 1 4 a calc R . .
H8B H 0.6418 0.2043 0.0233 0.104 Uiso 1 4 a calc R . .
H8C H 0.7150 0.2400 0.0925 0.104 Uiso 1 4 a calc R . .
C9 C 0.4313(7) 0.4559(4) 0.0089(4) 0.065(2) Uani 1 4 a d . . .
H9A H 0.4119 0.4066 0.0306 0.098 Uiso 1 4 a calc R . .
H9B H 0.3478 0.4660 -0.0253 0.098 Uiso 1 4 a calc R . .
H9C H 0.4300 0.4957 0.0442 0.098 Uiso 1 4 a calc R . .
C10 C 0.6215(6) 0.8464(3) 0.0951(3) 0.0271(12) Uani 1 4 a d . . .
C11 C 0.5311(6) 0.8779(3) 0.1573(3) 0.0266(12) Uani 1 4 a d . . .
C12 C 0.4449(7) 0.8256(3) 0.1999(3) 0.0337(13) Uani 1 4 a d . . .
H12 H 0.4444 0.7732 0.1886 0.040 Uiso 1 4 a calc R . .
C13 C 0.3610(7) 0.8515(4) 0.2583(3) 0.0374(14) Uani 1 4 a d . . .
H13 H 0.3036 0.8163 0.2858 0.045 Uiso 1 4 a calc R . .
C14 C 0.3605(7) 0.9291(3) 0.2767(3) 0.0362(14) Uani 1 4 a d . . .
H14 H 0.3035 0.9457 0.3163 0.043 Uiso 1 4 a calc R . .
C15 C 0.4452(7) 0.9818(3) 0.2360(3) 0.0341(13) Uani 1 4 a d . . .
C16 C 0.5331(7) 0.9560(3) 0.1762(3) 0.0315(13) Uani 1 4 a d . . .
C17 C 0.3663(8) 1.0896(4) 0.3065(3) 0.0502(18) Uani 1 4 a d . . .
H17A H 0.2533 1.0763 0.3020 0.075 Uiso 1 4 a calc R . .
H17B H 0.3775 1.1449 0.3080 0.075 Uiso 1 4 a calc R . .
H17C H 0.4089 1.0677 0.3492 0.075 Uiso 1 4 a calc R . .
C18 C 0.5375(11) 1.0669(5) 0.1026(4) 0.078(3) Uani 1 4 a d . . .
H18A H 0.5637 1.0643 0.0534 0.116 Uiso 1 4 a calc R . .
H18B H 0.5675 1.1168 0.1207 0.116 Uiso 1 4 a calc R . .
H18C H 0.4226 1.0592 0.1089 0.116 Uiso 1 4 a calc R . .
C19 C 0.7019(6) 0.8083(3) -0.1163(3) 0.0245(12) Uani 1 4 a d . . .
C20 C 0.6075(7) 0.8144(3) -0.1837(2) 0.0303(12) Uani 1 4 a d . . .
C21 C 0.6489(7) 0.8738(4) -0.2302(3) 0.0386(14) Uani 1 4 a d . . .
H21 H 0.7308 0.9084 -0.2178 0.046 Uiso 1 4 a calc R . .
C22 C 0.5716(9) 0.8822(4) -0.2936(3) 0.0503(17) Uani 1 4 a d . . .
H22 H 0.6010 0.9225 -0.3236 0.060 Uiso 1 4 a calc R . .
C23 C 0.4493(8) 0.8310(4) -0.3136(3) 0.0480(17) Uani 1 4 a d . . .
H23 H 0.3970 0.8371 -0.3568 0.058 Uiso 1 4 a calc R . .
C24 C 0.4054(8) 0.7705(3) -0.2688(3) 0.0367(13) Uani 1 4 a d . . .
C25 C 0.4852(6) 0.7625(3) -0.2033(3) 0.0291(13) Uani 1 4 a d . . .
C26 C 0.1934(8) 0.7278(5) -0.3447(3) 0.065(2) Uani 1 4 a d . . .
H26A H 0.1339 0.7754 -0.3404 0.098 Uiso 1 4 a calc R . .
H26B H 0.1184 0.6855 -0.3498 0.098 Uiso 1 4 a calc R . .
H26C H 0.2628 0.7302 -0.3854 0.098 Uiso 1 4 a calc R . .
C27 C 0.4890(8) 0.6265(4) -0.1798(3) 0.0479(17) Uani 1 4 a d . . .
H27A H 0.4800 0.6215 -0.2301 0.072 Uiso 1 4 a calc R . .
H27B H 0.4228 0.5879 -0.1574 0.072 Uiso 1 4 a calc R . .
H27C H 0.6005 0.6197 -0.1660 0.072 Uiso 1 4 a calc R . .

loop_
_atom_site_aniso_label
_atom_site_aniso_U_11
_atom_site_aniso_U_22
_atom_site_aniso_U_33
_atom_site_aniso_U_23
_atom_site_aniso_U_13
_atom_site_aniso_U_12
La1 0.01786(12) 0.01764(12) 0.02532(13) 0.00145(12) 0.00020(11) 0.00021(13)
O1 0.033(2) 0.023(2) 0.063(3) 0.0087(17) -0.0049(17) -0.0040(16)
O2 0.0252(19) 0.0247(17) 0.052(2) 0.0064(15) 0.0013(19) 0.0044(14)
O3 0.046(2) 0.035(2) 0.054(2) -0.0023(17) -0.017(2) 0.002(2)
O4 0.071(3) 0.021(2) 0.073(3) -0.002(2) -0.013(3) -0.0046(19)
O5 0.039(2) 0.026(2) 0.0328(18) -0.0062(14) -0.0041(19) -0.003(2)
O6 0.031(2) 0.033(2) 0.039(2) -0.0007(17) 0.0066(17) 0.0027(18)
O7 0.054(3) 0.033(2) 0.058(3) -0.0025(19) 0.027(2) -0.010(2)
O8 0.064(4) 0.039(3) 0.047(3) -0.016(2) 0.015(2) -0.008(2)
O9 0.036(2) 0.033(2) 0.039(2) 0.0108(17) -0.0083(17) -0.0103(18)
O10 0.026(2) 0.032(2) 0.025(2) 0.0060(15) 0.0000(15) -0.0031(16)
O11 0.036(2) 0.029(2) 0.0270(17) 0.0000(14) 0.0062(15) -0.0038(18)
O12 0.048(3) 0.074(3) 0.038(2) 0.004(3) -0.0140(18) -0.022(3)
C1 0.029(3) 0.027(3) 0.026(3) 0.002(2) 0.005(2) 0.002(2)
C2 0.023(3) 0.020(3) 0.040(3) 0.002(2) 0.002(2) 0.003(2)
C3 0.033(4) 0.029(3) 0.052(4) 0.001(3) -0.005(3) 0.000(2)
C4 0.036(4) 0.033(4) 0.056(4) 0.009(3) -0.009(3) 0.007(3)
C5 0.047(3) 0.022(3) 0.051(3) 0.007(2) 0.008(4) 0.010(3)
C6 0.047(4) 0.020(3) 0.042(3) -0.002(2) 0.006(3) 0.003(3)
C7 0.032(3) 0.024(3) 0.033(3) 0.003(2) 0.000(3) 0.002(2)
C8 0.114(7) 0.018(3) 0.076(5) 0.009(3) -0.017(5) -0.008(4)
C9 0.039(4) 0.046(4) 0.111(6) 0.012(4) -0.014(5) -0.009(3)
C10 0.024(3) 0.028(3) 0.030(3) -0.001(2) -0.007(2) 0.006(2)
C11 0.024(3) 0.029(3) 0.027(3) -0.005(2) -0.002(2) -0.002(2)
C12 0.033(3) 0.033(3) 0.035(3) -0.005(2) -0.003(2) -0.006(2)
C13 0.034(4) 0.043(4) 0.035(3) 0.003(3) 0.002(2) -0.008(3)
C14 0.036(4) 0.046(4) 0.027(3) -0.004(3) 0.008(2) 0.002(3)
C15 0.031(4) 0.038(3) 0.033(3) -0.010(2) 0.000(2) -0.004(2)
C16 0.032(3) 0.031(3) 0.032(3) -0.003(2) 0.004(2) -0.008(2)
C17 0.056(5) 0.049(4) 0.045(4) -0.019(3) 0.011(3) 0.001(3)
C18 0.101(7) 0.069(6) 0.063(5) 0.029(4) 0.003(4) -0.016(5)
C19 0.020(3) 0.029(3) 0.025(3) 0.004(2) 0.004(2) 0.000(2)
C20 0.027(3) 0.037(3) 0.027(3) 0.005(2) 0.001(2) 0.005(2)
C21 0.039(3) 0.043(4) 0.034(3) 0.014(3) -0.001(2) -0.003(3)
C22 0.057(4) 0.057(4) 0.037(3) 0.018(3) -0.003(3) -0.007(4)
C23 0.052(4) 0.067(5) 0.025(3) 0.010(3) -0.005(3) -0.002(3)
C24 0.031(3) 0.052(4) 0.026(3) -0.002(2) -0.004(3) 0.004(3)
C25 0.028(3) 0.032(3) 0.027(3) 0.001(2) 0.003(2) 0.005(2)
C26 0.051(4) 0.105(7) 0.040(4) 0.004(4) -0.016(3) -0.016(4)
C27 0.058(4) 0.032(4) 0.054(4) -0.007(3) 0.021(3) 0.003(3)

loop_
_geom_bond_atom_site_label_1
_geom_bond_atom_site_label_2
_geom_bond_distance
_geom_bond_site_symmetry_2
_geom_bond_publ_flag
La1 O1 2.428(4) . ?
La1 O2 2.455(3) 4_565 ?
La1 O6 2.484(4) . ?
La1 O10 2.519(3) 4_565 ?
La1 O5 2.529(3) 4_565 ?
La1 O10 2.589(3) . ?
La1 O9 2.610(4) . ?
La1 O11 2.788(3) 4_565 ?
La1 O5 2.851(4) . ?
La1 C19 2.993(5) . ?
La1 C10 3.017(5) . ?
O1 C1 1.256(6) . ?
O2 C1 1.250(6) . ?
O2 La1 2.455(3) 4_465 ?
O3 C7 1.368(7) . ?
O3 C9 1.443(8) . ?
O4 C6 1.380(7) . ?
O4 C8 1.409(7) . ?
O5 C10 1.286(6) . ?
O5 La1 2.529(3) 4_465 ?
O6 C10 1.256(6) . ?
O7 C16 1.367(6) . ?
O7 C18 1.418(8) . ?
O8 C15 1.369(7) . ?
O8 C17 1.423(7) . ?
O9 C19 1.242(6) . ?
O10 C19 1.282(6) . ?
O10 La1 2.519(3) 4_465 ?
O11 C25 1.394(6) . ?
O11 C27 1.460(7) . ?
O11 La1 2.788(3) 4_465 ?
O12 C24 1.358(7) . ?
O12 C26 1.428(7) . ?
C1 C2 1.506(7) . ?
C2 C3 1.393(7) . ?
C2 C7 1.404(7) . ?
C3 C4 1.380(8) . ?
C3 H3 0.9300 . ?
C4 C5 1.383(8) . ?
C4 H4 0.9300 . ?
C5 C6 1.374(8) . ?
C5 H5 0.9300 . ?
C6 C7 1.405(7) . ?
C8 H8A 0.9600 . ?
C8 H8B 0.9600 . ?
C8 H8C 0.9600 . ?
C9 H9A 0.9600 . ?
C9 H9B 0.9600 . ?
C9 H9C 0.9600 . ?
C10 C11 1.496(7) . ?
C11 C16 1.395(7) . ?
C11 C12 1.403(7) . ?
C12 C13 1.379(8) . ?
C12 H12 0.9300 . ?
C13 C14 1.385(8) . ?
C13 H13 0.9300 . ?
C14 C15 1.381(8) . ?
C14 H14 0.9300 . ?
C15 C16 1.416(7) . ?
C17 H17A 0.9600 . ?
C17 H17B 0.9600 . ?
C17 H17C 0.9600 . ?
C18 H18A 0.9600 . ?
C18 H18B 0.9600 . ?
C18 H18C 0.9600 . ?
C19 C20 1.498(7) . ?
C20 C21 1.394(7) . ?
C20 C25 1.397(7) . ?
C21 C22 1.368(8) . ?
C21 H21 0.9300 . ?
C22 C23 1.391(9) . ?
C22 H22 0.9300 . ?
C23 C24 1.394(8) . ?
C23 H23 0.9300 . ?
C24 C25 1.412(7) . ?
C26 H26A 0.9600 . ?
C26 H26B 0.9600 . ?
C26 H26C 0.9600 . ?
C27 H27A 0.9600 . ?
C27 H27B 0.9600 . ?
C27 H27C 0.9600 . ?
